data_2216772
loop_
_publ_author_name
'Chun-lin Ni'
'Jia-rong Zhou'
'Yong Hou'

_publ_section_title
;
 Bis[1-(3-cyanobenzyl)triphenylphosphonium]
 bis(1,2-dicyanoethene-1,2-dithiolato-\k^2^<i>S</i>,<i>S</i>')nickelate(II)
;
_journal_coeditor_code SJ2398
_journal_issue 12
_journal_name_full 'Acta Crystallographica Section E'
_journal_page_first m2904
_journal_page_last m2904
_journal_paper_doi 10.1107/S160053680705430X
_journal_volume 63
_journal_year 2007
_chemical_formula_iupac '(C26 H21 N P)2 [Ni (C4 N2 S2)2]'
_chemical_formula_moiety '2(C26 H21 N P +), C8 N4 Ni S4 2-'
_chemical_formula_sum 'C60 H42 N6 Ni P2 S4'
_chemical_formula_weight 1095.89
_chemical_name_systematic
;
Bis[1-(3-cyanobenzyl)triphenylphosphonium] bis(1,2-dicyanoethene-1,2-
dithiolato-\k^2^<i>S</i>,<i>S</i>')nickelate(II)
;
_space_group_IT_number 14
_symmetry_cell_setting monoclinic
_symmetry_space_group_name_Hall '-P 2yn'
_symmetry_space_group_name_H-M 'P 1 21/n 1'
_atom_sites_solution_hydrogens geom
_atom_sites_solution_primary direct
_atom_sites_solution_secondary difmap
_audit_creation_method SHELXL2000
_cell_angle_alpha 90.00
_cell_angle_beta 108.785(4)
_cell_angle_gamma 90.00
_cell_formula_units_Z 4
_cell_length_a 19.158(4)
_cell_length_b 14.956(3)
_cell_length_c 19.598(4)
_cell_measurement_reflns_used 957
_cell_measurement_temperature 298(2)
_cell_measurement_theta_max 22.89
_cell_measurement_theta_min 2.55
_cell_volume 5316.2(19)
_computing_cell_refinement 'SAINT (Bruker, 2001)'
_computing_data_collection 'SMART (Bruker, 2001)'
_computing_data_reduction 'SAINT (Bruker, 2001)'
_computing_molecular_graphics 'SHELXTL (Bruker, 2000)'
_computing_publication_material 'SHELXTL (Bruker, 2000)'
_computing_structure_refinement 'SHELXTL (Bruker, 2000)'
_computing_structure_solution 'SHELXTL (Bruker, 2000)'
_diffrn_ambient_temperature 298(2)
_diffrn_measured_fraction_theta_full 0.999
_diffrn_measured_fraction_theta_max 0.999
_diffrn_measurement_device_type 'Bruker Smart Apex CCD'
_diffrn_measurement_method '\f and \w scans'
_diffrn_radiation_monochromator graphite
_diffrn_radiation_source 'fine-focus sealed tube'
_diffrn_radiation_type MoK\a
_diffrn_radiation_wavelength 0.71073
_diffrn_reflns_av_R_equivalents 0.0760
_diffrn_reflns_av_sigmaI/netI 0.0715
_diffrn_reflns_limit_h_max 22
_diffrn_reflns_limit_h_min -22
_diffrn_reflns_limit_k_max 8
_diffrn_reflns_limit_k_min -17
_diffrn_reflns_limit_l_max 23
_diffrn_reflns_limit_l_min -23
_diffrn_reflns_number 25624
_diffrn_reflns_theta_full 25.00
_diffrn_reflns_theta_max 25.00
_diffrn_reflns_theta_min 2.20
_diffrn_standards_number 0
_exptl_absorpt_coefficient_mu 0.628
_exptl_absorpt_correction_T_max 0.9116
_exptl_absorpt_correction_T_min 0.8339
_exptl_absorpt_correction_type multi-scan
_exptl_absorpt_process_details '(SADABS; Sheldrick, 2004)'
_exptl_crystal_colour red
_exptl_crystal_density_diffrn 1.369
_exptl_crystal_density_method 'not measured'
_exptl_crystal_description block
_exptl_crystal_F_000 2264
_exptl_crystal_size_max 0.34
_exptl_crystal_size_mid 0.22
_exptl_crystal_size_min 0.15
_refine_diff_density_max 0.829
_refine_diff_density_min -0.735
_refine_ls_extinction_method none
_refine_ls_goodness_of_fit_ref 1.090
_refine_ls_hydrogen_treatment constr
_refine_ls_matrix_type full
_refine_ls_number_parameters 661
_refine_ls_number_reflns 9356
_refine_ls_number_restraints 0
_refine_ls_restrained_S_all 1.090
_refine_ls_R_factor_all 0.0898
_refine_ls_R_factor_gt 0.0614
_refine_ls_shift/su_max 0.015
_refine_ls_shift/su_mean 0.002
_refine_ls_structure_factor_coef Fsqd
_refine_ls_weighting_details 'calc w=1/[\s^2^(Fo^2^)+(0.0541P)^2^] where P=(Fo^2^+2Fc^2^)/3'
_refine_ls_weighting_scheme calc
_refine_ls_wR_factor_gt 0.1309
_refine_ls_wR_factor_ref 0.1391
_reflns_number_gt 6235
_reflns_number_total 9356
_reflns_threshold_expression I>2\s(I)
_cod_data_source_file sj2398.cif
_cod_data_source_block I
_cod_depositor_comments
;
The following automatic conversions were performed:
'_symmetry_cell_setting' value 'Monoclinic' changed to 'monoclinic'
according to '/home/saulius/struct/CIF-dictionaries/cif_core.dic'
dictionary named 'cif_core.dic' version 2.4.1 from 2010-06-29.

Automatic conversion script
Id: cif_fix_enum 1527 2010-12-29 10:47:43Z saulius 

The following automatic conversions were performed:

'_symmetry_cell_setting' value 'Monoclinic' changed to 'monoclinic'
according to /home/saulius/struct/CIF-dictionaries/cif_core.dic
dictionary named 'cif_core.dic' version 2.4.1 from 2010-06-29.

Automatic conversion script
Id: cif_fix_values 1715 2011-07-08 13:25:40Z adriana 
;
_cod_original_cell_volume 5316.3(19)
_cod_original_sg_symbol_H-M 'P 21/n'
_cod_database_code 2216772
_cod_database_fobs_code 2216772

loop_
_symmetry_equiv_pos_as_xyz
'x, y, z'
'-x+1/2, y+1/2, -z+1/2'
'-x, -y, -z'
'x-1/2, -y-1/2, z-1/2'

loop_
_atom_site_type_symbol
_atom_site_label
_atom_site_fract_x
_atom_site_fract_y
_atom_site_fract_z
_atom_site_U_iso_or_equiv
_atom_site_adp_type
_atom_site_calc_flag
_atom_site_refinement_flags
_atom_site_occupancy
Ni Ni1 0.5000 0.0000 1.0000 0.05280(19) Uani d S 1
Ni Ni2 1.0000 0.0000 1.0000 0.05428(19) Uani d S 1
C C1 0.42984(18) 0.1858(2) 0.98368(18) 0.0558(9) Uani d . 1
C C2 0.45351(18) 0.1800(2) 0.92638(19) 0.0589(9) Uani d . 1
C C3 0.4419(2) 0.2543(3) 0.8777(2) 0.0668(10) Uani d . 1
C C4 0.3917(2) 0.2625(3) 0.9953(2) 0.0682(11) Uani d . 1
C C5 0.9070(2) 0.1704(2) 0.97231(18) 0.0587(9) Uani d . 1
C C6 0.96210(19) 0.1926(2) 0.94730(18) 0.0568(9) Uani d . 1
C C7 0.9619(2) 0.2757(3) 0.9121(2) 0.0655(10) Uani d . 1
C C8 0.8462(2) 0.2295(3) 0.9644(2) 0.0664(10) Uani d . 1
C C9 0.6312(2) 0.2789(3) 0.07367(19) 0.0657(10) Uani d . 1
C C10 0.6713(3) 0.3359(4) 0.0437(2) 0.0982(16) Uani d . 1
H H10 0.7084 0.3127 0.0279 0.118 Uiso calc R 1
C C11 0.6563(3) 0.4260(4) 0.0376(3) 0.122(2) Uani d . 1
H H11 0.6835 0.4630 0.0174 0.146 Uiso calc R 1
C C12 0.6027(3) 0.4618(3) 0.0604(3) 0.1008(16) Uani d . 1
H H12 0.5934 0.5229 0.0566 0.121 Uiso calc R 1
C C13 0.5623(3) 0.4066(3) 0.0892(2) 0.0733(11) Uani d . 1
C C14 0.5765(2) 0.3156(3) 0.09584(18) 0.0617(10) Uani d . 1
H H14 0.5486 0.2790 0.1155 0.074 Uiso calc R 1
C C15 0.6486(2) 0.1806(3) 0.08122(17) 0.0658(10) Uani d . 1
H H15A 0.6652 0.1617 0.0416 0.079 Uiso calc R 1
H H15B 0.6040 0.1477 0.0778 0.079 Uiso calc R 1
C C16 0.5037(3) 0.4444(3) 0.1115(2) 0.0886(14) Uani d . 1
C C17 0.78815(18) 0.2373(2) 0.18514(17) 0.0524(9) Uani d . 1
C C18 0.8438(2) 0.2316(3) 0.1540(2) 0.0670(10) Uani d . 1
H H18 0.8475 0.1814 0.1274 0.080 Uiso calc R 1
C C19 0.8927(2) 0.2998(3) 0.1626(2) 0.0858(13) Uani d . 1
H H19 0.9298 0.2958 0.1417 0.103 Uiso calc R 1
C C20 0.8882(3) 0.3739(3) 0.2014(3) 0.0920(14) Uani d . 1
H H20 0.9223 0.4199 0.2070 0.110 Uiso calc R 1
C C21 0.8336(3) 0.3806(3) 0.2323(2) 0.0834(13) Uani d . 1
H H21 0.8307 0.4311 0.2590 0.100 Uiso calc R 1
C C22 0.7827(2) 0.3126(3) 0.22363(19) 0.0653(10) Uani d . 1
H H22 0.7450 0.3176 0.2437 0.078 Uiso calc R 1
C C23 0.76030(19) 0.0478(2) 0.15672(18) 0.0527(9) Uani d . 1
C C24 0.7239(2) -0.0135(3) 0.1050(2) 0.0703(11) Uani d . 1
H H24 0.6769 -0.0011 0.0738 0.084 Uiso calc R 1
C C25 0.7578(3) -0.0931(3) 0.1001(2) 0.0819(13) Uani d . 1
H H25 0.7337 -0.1341 0.0647 0.098 Uiso calc R 1
C C26 0.8260(3) -0.1129(3) 0.1461(3) 0.0789(12) Uani d . 1
H H26 0.8481 -0.1672 0.1422 0.095 Uiso calc R 1
C C27 0.8621(2) -0.0529(3) 0.1983(2) 0.0777(12) Uani d . 1
H H27 0.9088 -0.0663 0.2298 0.093 Uiso calc R 1
C C28 0.8297(2) 0.0267(3) 0.2043(2) 0.0661(10) Uani d . 1
H H28 0.8540 0.0670 0.2403 0.079 Uiso calc R 1
C C29 0.68050(19) 0.1447(2) 0.23794(18) 0.0498(8) Uani d . 1
C C30 0.60572(19) 0.1288(2) 0.2250(2) 0.0593(9) Uani d . 1
H H30 0.5734 0.1263 0.1781 0.071 Uiso calc R 1
C C31 0.5804(2) 0.1170(3) 0.2823(2) 0.0721(11) Uani d . 1
H H31 0.5302 0.1083 0.2736 0.087 Uiso calc R 1
C C32 0.6266(3) 0.1177(3) 0.3513(2) 0.0750(12) Uani d . 1
H H32 0.6084 0.1089 0.3894 0.090 Uiso calc R 1
C C33 0.7008(2) 0.1317(3) 0.3643(2) 0.0729(11) Uani d . 1
H H33 0.7330 0.1313 0.4114 0.088 Uiso calc R 1
C C34 0.7278(2) 0.1462(2) 0.30799(19) 0.0638(10) Uani d . 1
H H34 0.7778 0.1570 0.3172 0.077 Uiso calc R 1
C C35 0.1902(2) 0.3078(3) 0.07543(17) 0.0595(9) Uani d . 1
C C36 0.2387(2) 0.3790(3) 0.0796(2) 0.0723(11) Uani d . 1
H H36 0.2871 0.3675 0.0818 0.087 Uiso calc R 1
C C37 0.2153(3) 0.4658(3) 0.0803(2) 0.0841(13) Uani d . 1
H H37 0.2482 0.5123 0.0829 0.101 Uiso calc R 1
C C38 0.1447(3) 0.4850(3) 0.0772(2) 0.0800(13) Uani d . 1
H H38 0.1294 0.5439 0.0779 0.096 Uiso calc R 1
C C39 0.0969(2) 0.4154(3) 0.0731(2) 0.0683(11) Uani d . 1
C C40 0.1188(2) 0.3278(3) 0.07163(17) 0.0623(10) Uani d . 1
H H40 0.0851 0.2818 0.0680 0.075 Uiso calc R 1
C C41 0.2163(2) 0.2123(2) 0.07693(17) 0.0617(10) Uani d . 1
H H41A 0.2541 0.2090 0.0539 0.074 Uiso calc R 1
H H41B 0.1754 0.1749 0.0498 0.074 Uiso calc R 1
C C42 0.0227(3) 0.4321(3) 0.0721(2) 0.0849(13) Uani d . 1
C C43 0.32015(19) 0.2503(2) 0.21637(18) 0.0550(9) Uani d . 1
C C44 0.3895(2) 0.2469(3) 0.20863(19) 0.0642(10) Uani d . 1
H H44 0.4022 0.1993 0.1845 0.077 Uiso calc R 1
C C45 0.4392(2) 0.3137(3) 0.2365(2) 0.0781(12) Uani d . 1
H H45 0.4858 0.3114 0.2315 0.094 Uiso calc R 1
C C46 0.4205(3) 0.3839(3) 0.2717(2) 0.0821(13) Uani d . 1
H H46 0.4545 0.4291 0.2905 0.099 Uiso calc R 1
C C47 0.3521(3) 0.3884(3) 0.2798(2) 0.0799(12) Uani d . 1
H H47 0.3399 0.4361 0.3042 0.096 Uiso calc R 1
C C48 0.3014(2) 0.3214(3) 0.25145(19) 0.0669(10) Uani d . 1
H H48 0.2546 0.3244 0.2561 0.080 Uiso calc R 1
C C49 0.2971(2) 0.0648(2) 0.1677(2) 0.0581(9) Uani d . 1
C C50 0.2752(2) 0.0107(3) 0.1084(2) 0.0779(12) Uani d . 1
H H50 0.2386 0.0297 0.0669 0.094 Uiso calc R 1
C C51 0.3071(3) -0.0713(3) 0.1102(3) 0.0985(16) Uani d . 1
H H51 0.2919 -0.1078 0.0697 0.118 Uiso calc R 1
C C52 0.3601(3) -0.1002(3) 0.1694(4) 0.0963(16) Uani d . 1
H H52 0.3815 -0.1561 0.1697 0.116 Uiso calc R 1
C C53 0.3825(3) -0.0470(3) 0.2295(3) 0.0910(14) Uani d . 1
H H53 0.4193 -0.0667 0.2705 0.109 Uiso calc R 1
C C54 0.3509(2) 0.0355(3) 0.2293(2) 0.0768(11) Uani d . 1
H H54 0.3656 0.0713 0.2702 0.092 Uiso calc R 1
C C55 0.18144(19) 0.1573(2) 0.20786(18) 0.0534(9) Uani d . 1
C C56 0.1109(2) 0.1369(2) 0.1647(2) 0.0597(9) Uani d . 1
H H56 0.1003 0.1313 0.1151 0.072 Uiso calc R 1
C C57 0.0561(2) 0.1250(3) 0.1953(2) 0.0723(11) Uani d . 1
H H57 0.0084 0.1118 0.1662 0.087 Uiso calc R 1
C C58 0.0715(3) 0.1324(3) 0.2675(3) 0.0786(12) Uani d . 1
H H58 0.0338 0.1257 0.2875 0.094 Uiso calc R 1
C C59 0.1418(3) 0.1498(3) 0.3114(2) 0.0778(12) Uani d . 1
H H59 0.1521 0.1529 0.3611 0.093 Uiso calc R 1
C C60 0.1974(2) 0.1626(2) 0.2818(2) 0.0658(10) Uani d . 1
H H60 0.2451 0.1747 0.3113 0.079 Uiso calc R 1
N N1 0.4317(2) 0.3151(3) 0.84045(19) 0.0875(11) Uani d . 1
N N2 0.3606(2) 0.3238(3) 1.0040(2) 0.1000(13) Uani d . 1
N N3 0.9608(2) 0.3414(2) 0.8829(2) 0.0867(11) Uani d . 1
N N4 0.7969(2) 0.2761(3) 0.9571(2) 0.0936(12) Uani d . 1
N N5 0.4584(3) 0.4751(3) 0.1290(3) 0.1336(19) Uani d . 1
N N6 -0.0351(2) 0.4436(3) 0.0736(2) 0.1084(14) Uani d . 1
P P1 0.71916(5) 0.15259(6) 0.16601(5) 0.0517(2) Uani d . 1
P P2 0.25325(5) 0.17021(6) 0.16846(5) 0.0535(3) Uani d . 1
S S1 0.44310(5) 0.09780(7) 1.04475(5) 0.0612(3) Uani d . 1
S S2 0.49732(6) 0.08587(7) 0.91018(5) 0.0721(3) Uani d . 1
S S3 0.90439(5) 0.06748(7) 1.01219(6) 0.0694(3) Uani d . 1
S S4 1.03274(5) 0.11747(7) 0.95286(5) 0.0627(3) Uani d . 1

loop_
_atom_site_aniso_label
_atom_site_aniso_U_11
_atom_site_aniso_U_22
_atom_site_aniso_U_33
_atom_site_aniso_U_12
_atom_site_aniso_U_13
_atom_site_aniso_U_23
Ni1 0.0455(4) 0.0584(4) 0.0527(4) 0.0018(3) 0.0133(3) 0.0064(3)
Ni2 0.0468(4) 0.0560(4) 0.0551(4) 0.0025(3) 0.0096(3) 0.0013(3)
C1 0.0410(19) 0.061(2) 0.063(2) 0.0029(18) 0.0134(17) 0.0062(19)
C2 0.051(2) 0.062(2) 0.063(2) 0.0034(19) 0.0166(18) 0.009(2)
C3 0.063(3) 0.069(3) 0.073(3) 0.007(2) 0.028(2) 0.007(2)
C4 0.066(3) 0.069(3) 0.073(3) 0.004(2) 0.027(2) 0.003(2)
C5 0.055(2) 0.057(2) 0.056(2) 0.012(2) 0.0077(18) 0.0009(18)
C6 0.054(2) 0.058(2) 0.056(2) 0.0011(19) 0.0143(18) 0.0000(19)
C7 0.070(3) 0.065(3) 0.063(2) 0.006(2) 0.025(2) 0.001(2)
C8 0.070(3) 0.066(3) 0.061(2) 0.004(2) 0.018(2) 0.002(2)
C9 0.059(2) 0.078(3) 0.054(2) 0.012(2) 0.0104(19) 0.010(2)
C10 0.085(3) 0.122(5) 0.097(3) 0.024(3) 0.043(3) 0.045(3)
C11 0.123(5) 0.116(5) 0.142(5) 0.015(4) 0.064(4) 0.070(4)
C12 0.127(5) 0.075(3) 0.102(4) 0.008(3) 0.039(3) 0.035(3)
C13 0.096(3) 0.061(3) 0.058(2) 0.007(3) 0.019(2) 0.012(2)
C14 0.069(3) 0.058(3) 0.057(2) 0.001(2) 0.0195(19) 0.0055(19)
C15 0.058(2) 0.080(3) 0.058(2) 0.005(2) 0.0168(19) -0.009(2)
C16 0.134(5) 0.057(3) 0.080(3) 0.015(3) 0.042(3) 0.007(2)
C17 0.050(2) 0.053(2) 0.055(2) 0.0036(17) 0.0169(17) 0.0043(18)
C18 0.079(3) 0.056(2) 0.076(3) -0.004(2) 0.039(2) 0.000(2)
C19 0.092(3) 0.068(3) 0.121(4) -0.011(3) 0.066(3) -0.001(3)
C20 0.097(4) 0.062(3) 0.131(4) -0.026(3) 0.056(3) -0.008(3)
C21 0.102(4) 0.048(3) 0.108(3) -0.011(3) 0.046(3) -0.016(2)
C22 0.072(3) 0.057(2) 0.074(2) 0.005(2) 0.035(2) -0.004(2)
C23 0.054(2) 0.046(2) 0.059(2) -0.0021(18) 0.0206(19) -0.0077(18)
C24 0.058(2) 0.072(3) 0.080(3) -0.002(2) 0.021(2) -0.024(2)
C25 0.087(3) 0.068(3) 0.099(3) -0.012(3) 0.042(3) -0.031(3)
C26 0.089(3) 0.049(3) 0.118(4) 0.006(2) 0.059(3) -0.006(3)
C27 0.072(3) 0.059(3) 0.100(3) 0.016(2) 0.025(2) -0.003(2)
C28 0.066(3) 0.055(2) 0.073(2) 0.000(2) 0.015(2) -0.008(2)
C29 0.051(2) 0.040(2) 0.060(2) 0.0013(16) 0.0196(18) -0.0042(17)
C30 0.047(2) 0.056(2) 0.071(2) 0.0061(18) 0.0144(19) 0.0035(19)
C31 0.058(2) 0.065(3) 0.106(3) 0.006(2) 0.043(3) 0.011(3)
C32 0.086(3) 0.071(3) 0.085(3) -0.001(2) 0.051(3) 0.003(2)
C33 0.076(3) 0.075(3) 0.068(2) -0.002(2) 0.024(2) -0.002(2)
C34 0.060(2) 0.069(3) 0.064(2) -0.006(2) 0.024(2) -0.005(2)
C35 0.064(2) 0.065(3) 0.050(2) 0.003(2) 0.0187(18) 0.0066(19)
C36 0.070(3) 0.078(3) 0.081(3) -0.004(2) 0.040(2) 0.006(2)
C37 0.099(4) 0.065(3) 0.098(3) -0.012(3) 0.046(3) 0.010(3)
C38 0.093(3) 0.061(3) 0.098(3) 0.006(3) 0.048(3) 0.019(2)
C39 0.075(3) 0.063(3) 0.075(3) 0.012(2) 0.034(2) 0.015(2)
C40 0.059(2) 0.067(3) 0.060(2) -0.004(2) 0.0176(19) 0.007(2)
C41 0.056(2) 0.072(3) 0.058(2) -0.001(2) 0.0185(18) -0.0052(19)
C42 0.095(4) 0.068(3) 0.101(3) 0.019(3) 0.045(3) 0.031(2)
C43 0.055(2) 0.051(2) 0.056(2) -0.0016(18) 0.0136(18) -0.0009(18)
C44 0.062(2) 0.056(2) 0.077(3) -0.005(2) 0.026(2) -0.001(2)
C45 0.065(3) 0.064(3) 0.106(3) -0.013(2) 0.028(2) 0.002(3)
C46 0.083(3) 0.063(3) 0.090(3) -0.022(3) 0.013(3) 0.005(2)
C47 0.108(4) 0.052(3) 0.075(3) -0.005(3) 0.021(3) -0.009(2)
C48 0.077(3) 0.056(2) 0.070(2) 0.001(2) 0.027(2) -0.007(2)
C49 0.057(2) 0.049(2) 0.073(2) -0.0080(19) 0.029(2) -0.010(2)
C50 0.076(3) 0.070(3) 0.091(3) -0.002(2) 0.031(2) -0.025(2)
C51 0.112(4) 0.070(3) 0.132(5) -0.007(3) 0.067(4) -0.032(3)
C52 0.112(4) 0.050(3) 0.159(5) 0.006(3) 0.088(4) -0.001(3)
C53 0.085(3) 0.068(3) 0.125(4) 0.017(3) 0.040(3) 0.012(3)
C54 0.083(3) 0.059(3) 0.089(3) 0.006(2) 0.028(3) -0.003(2)
C55 0.053(2) 0.047(2) 0.061(2) 0.0034(18) 0.0197(19) -0.0019(18)
C56 0.061(2) 0.052(2) 0.065(2) 0.0040(19) 0.017(2) 0.0067(19)
C57 0.062(3) 0.065(3) 0.093(3) 0.002(2) 0.031(2) 0.010(2)
C58 0.078(3) 0.059(3) 0.118(4) 0.006(2) 0.060(3) 0.012(3)
C59 0.104(4) 0.069(3) 0.075(3) 0.006(3) 0.050(3) 0.004(2)
C60 0.074(3) 0.060(3) 0.065(2) 0.000(2) 0.024(2) -0.001(2)
N1 0.095(3) 0.079(3) 0.090(3) 0.008(2) 0.032(2) 0.023(2)
N2 0.107(3) 0.089(3) 0.117(3) 0.029(3) 0.056(3) 0.002(2)
N3 0.104(3) 0.066(2) 0.099(3) 0.012(2) 0.045(2) 0.013(2)
N4 0.082(3) 0.097(3) 0.102(3) 0.032(2) 0.031(2) 0.006(2)
N5 0.211(6) 0.083(3) 0.142(4) 0.051(3) 0.106(4) 0.015(3)
N6 0.104(3) 0.093(3) 0.147(4) 0.027(3) 0.068(3) 0.046(3)
P1 0.0482(5) 0.0511(6) 0.0556(5) 0.0023(4) 0.0166(4) -0.0061(5)
P2 0.0509(6) 0.0529(6) 0.0574(5) -0.0007(5) 0.0182(4) -0.0080(5)
S1 0.0583(6) 0.0668(6) 0.0607(6) 0.0045(5) 0.0221(5) 0.0076(5)
S2 0.0835(7) 0.0727(7) 0.0708(6) 0.0205(6) 0.0397(6) 0.0171(5)
S3 0.0596(6) 0.0699(7) 0.0816(7) 0.0097(5) 0.0268(5) 0.0137(6)
S4 0.0561(6) 0.0621(6) 0.0705(6) 0.0069(5) 0.0215(5) 0.0061(5)

loop_
_atom_type_symbol
_atom_type_description
_atom_type_scat_dispersion_real
_atom_type_scat_dispersion_imag
_atom_type_scat_source
C C 0.0033 0.0016 'International Tables Vol C Tables 4.2.6.8 and 6.1.1.4'
H H 0.0000 0.0000 'International Tables Vol C Tables 4.2.6.8 and 6.1.1.4'
N N 0.0061 0.0033 'International Tables Vol C Tables 4.2.6.8 and 6.1.1.4'
P P 0.1023 0.0942 'International Tables Vol C Tables 4.2.6.8 and 6.1.1.4'
S S 0.1246 0.1234 'International Tables Vol C Tables 4.2.6.8 and 6.1.1.4'
Ni Ni 0.3393 1.1124 'International Tables Vol C Tables 4.2.6.8 and 6.1.1.4'

loop_
_geom_angle_atom_site_label_1
_geom_angle_atom_site_label_2
_geom_angle_atom_site_label_3
_geom_angle_site_symmetry_1
_geom_angle_site_symmetry_3
_geom_angle
S2 Ni1 S2 3_657 . 180.0
S2 Ni1 S1 3_657 . 87.41(4)
S2 Ni1 S1 . . 92.59(4)
S2 Ni1 S1 3_657 3_657 92.59(4)
S2 Ni1 S1 . 3_657 87.41(4)
S1 Ni1 S1 . 3_657 180.0000(10)
S4 Ni2 S4 3_757 . 180.0
S4 Ni2 S3 3_757 . 87.69(4)
S4 Ni2 S3 . . 92.31(4)
S4 Ni2 S3 3_757 3_757 92.31(4)
S4 Ni2 S3 . 3_757 87.69(4)
S3 Ni2 S3 . 3_757 180.00(5)
C2 C1 C4 . . 121.2(3)
C2 C1 S1 . . 120.8(3)
C4 C1 S1 . . 118.0(3)
C1 C2 C3 . . 118.9(3)
C1 C2 S2 . . 121.6(3)
C3 C2 S2 . . 119.4(3)
N1 C3 C2 . . 177.7(4)
N2 C4 C1 . . 179.4(5)
C6 C5 C8 . . 121.1(3)
C6 C5 S3 . . 121.6(3)
C8 C5 S3 . . 117.2(3)
C5 C6 C7 . . 120.9(3)
C5 C6 S4 . . 120.4(3)
C7 C6 S4 . . 118.5(3)
N3 C7 C6 . . 178.7(5)
N4 C8 C5 . . 179.0(5)
C14 C9 C10 . . 118.0(4)
C14 C9 C15 . . 121.8(4)
C10 C9 C15 . . 120.2(4)
C11 C10 C9 . . 120.5(5)
C11 C10 H10 . . 119.7
C9 C10 H10 . . 119.7
C12 C11 C10 . . 121.1(5)
C12 C11 H11 . . 119.5
C10 C11 H11 . . 119.5
C11 C12 C13 . . 119.1(5)
C11 C12 H12 . . 120.5
C13 C12 H12 . . 120.5
C14 C13 C12 . . 120.7(4)
C14 C13 C16 . . 120.2(4)
C12 C13 C16 . . 119.0(4)
C9 C14 C13 . . 120.6(4)
C9 C14 H14 . . 119.7
C13 C14 H14 . . 119.7
C9 C15 P1 . . 113.0(2)
C9 C15 H15A . . 109.0
P1 C15 H15A . . 109.0
C9 C15 H15B . . 109.0
P1 C15 H15B . . 109.0
H15A C15 H15B . . 107.8
N5 C16 C13 . . 179.0(6)
C22 C17 C18 . . 119.6(3)
C22 C17 P1 . . 121.0(3)
C18 C17 P1 . . 119.1(3)
C19 C18 C17 . . 119.7(4)
C19 C18 H18 . . 120.1
C17 C18 H18 . . 120.1
C18 C19 C20 . . 121.0(4)
C18 C19 H19 . . 119.5
C20 C19 H19 . . 119.5
C19 C20 C21 . . 120.0(4)
C19 C20 H20 . . 120.0
C21 C20 H20 . . 120.0
C20 C21 C22 . . 120.1(4)
C20 C21 H21 . . 120.0
C22 C21 H21 . . 120.0
C17 C22 C21 . . 119.6(4)
C17 C22 H22 . . 120.2
C21 C22 H22 . . 120.2
C24 C23 C28 . . 119.4(3)
C24 C23 P1 . . 121.5(3)
C28 C23 P1 . . 119.1(3)
C25 C24 C23 . . 119.3(4)
C25 C24 H24 . . 120.3
C23 C24 H24 . . 120.3
C26 C25 C24 . . 121.1(4)
C26 C25 H25 . . 119.4
C24 C25 H25 . . 119.4
C25 C26 C27 . . 119.9(4)
C25 C26 H26 . . 120.1
C27 C26 H26 . . 120.1
C28 C27 C26 . . 120.1(4)
C28 C27 H27 . . 119.9
C26 C27 H27 . . 119.9
C27 C28 C23 . . 120.1(4)
C27 C28 H28 . . 119.9
C23 C28 H28 . . 119.9
C34 C29 C30 . . 119.4(3)
C34 C29 P1 . . 118.4(3)
C30 C29 P1 . . 121.9(3)
C31 C30 C29 . . 119.2(3)
C31 C30 H30 . . 120.4
C29 C30 H30 . . 120.4
C32 C31 C30 . . 121.7(4)
C32 C31 H31 . . 119.2
C30 C31 H31 . . 119.2
C31 C32 C33 . . 119.3(4)
C31 C32 H32 . . 120.3
C33 C32 H32 . . 120.3
C32 C33 C34 . . 120.4(4)
C32 C33 H33 . . 119.8
C34 C33 H33 . . 119.8
C29 C34 C33 . . 119.9(4)
C29 C34 H34 . . 120.1
C33 C34 H34 . . 120.1
C40 C35 C36 . . 117.9(4)
C40 C35 C41 . . 121.5(4)
C36 C35 C41 . . 120.6(4)
C37 C36 C35 . . 120.4(4)
C37 C36 H36 . . 119.8
C35 C36 H36 . . 119.8
C38 C37 C36 . . 121.4(4)
C38 C37 H37 . . 119.3
C36 C37 H37 . . 119.3
C37 C38 C39 . . 118.4(4)
C37 C38 H38 . . 120.8
C39 C38 H38 . . 120.8
C40 C39 C38 . . 121.4(4)
C40 C39 C42 . . 118.1(4)
C38 C39 C42 . . 120.5(4)
C39 C40 C35 . . 120.5(4)
C39 C40 H40 . . 119.7
C35 C40 H40 . . 119.7
C35 C41 P2 . . 111.6(2)
C35 C41 H41A . . 109.3
P2 C41 H41A . . 109.3
C35 C41 H41B . . 109.3
P2 C41 H41B . . 109.3
H41A C41 H41B . . 108.0
N6 C42 C39 . . 177.6(5)
C48 C43 C44 . . 119.8(3)
C48 C43 P2 . . 121.5(3)
C44 C43 P2 . . 118.0(3)
C45 C44 C43 . . 119.9(4)
C45 C44 H44 . . 120.1
C43 C44 H44 . . 120.0
C44 C45 C46 . . 120.1(4)
C44 C45 H45 . . 120.0
C46 C45 H45 . . 120.0
C47 C46 C45 . . 120.8(4)
C47 C46 H46 . . 119.6
C45 C46 H46 . . 119.6
C46 C47 C48 . . 119.5(4)
C46 C47 H47 . . 120.2
C48 C47 H47 . . 120.2
C43 C48 C47 . . 119.9(4)
C43 C48 H48 . . 120.1
C47 C48 H48 . . 120.1
C50 C49 C54 . . 119.6(4)
C50 C49 P2 . . 120.9(3)
C54 C49 P2 . . 119.5(3)
C51 C50 C49 . . 119.8(5)
C51 C50 H50 . . 120.1
C49 C50 H50 . . 120.1
C52 C51 C50 . . 121.2(5)
C52 C51 H51 . . 119.4
C50 C51 H51 . . 119.4
C51 C52 C53 . . 119.7(5)
C51 C52 H52 . . 120.1
C53 C52 H52 . . 120.1
C54 C53 C52 . . 120.2(5)
C54 C53 H53 . . 119.9
C52 C53 H53 . . 119.9
C53 C54 C49 . . 119.4(4)
C53 C54 H54 . . 120.3
C49 C54 H54 . . 120.3
C60 C55 C56 . . 119.8(3)
C60 C55 P2 . . 120.3(3)
C56 C55 P2 . . 119.8(3)
C55 C56 C57 . . 119.7(4)
C55 C56 H56 . . 120.2
C57 C56 H56 . . 120.2
C58 C57 C56 . . 120.3(4)
C58 C57 H57 . . 119.8
C56 C57 H57 . . 119.8
C57 C58 C59 . . 120.7(4)
C57 C58 H58 . . 119.7
C59 C58 H58 . . 119.7
C58 C59 C60 . . 119.9(4)
C58 C59 H59 . . 120.1
C60 C59 H59 . . 120.1
C55 C60 C59 . . 119.5(4)
C55 C60 H60 . . 120.2
C59 C60 H60 . . 120.2
C17 P1 C23 . . 108.84(16)
C17 P1 C29 . . 110.34(16)
C23 P1 C29 . . 109.18(15)
C17 P1 C15 . . 108.13(17)
C23 P1 C15 . . 109.27(16)
C29 P1 C15 . . 111.05(17)
C43 P2 C49 . . 109.69(17)
C43 P2 C55 . . 111.52(17)
C49 P2 C55 . . 109.65(16)
C43 P2 C41 . . 105.81(17)
C49 P2 C41 . . 109.37(17)
C55 P2 C41 . . 110.73(16)
C1 S1 Ni1 . . 102.29(13)
C2 S2 Ni1 . . 102.74(12)
C5 S3 Ni2 . . 102.43(13)
C6 S4 Ni2 . . 102.97(13)

loop_
_geom_bond_atom_site_label_1
_geom_bond_atom_site_label_2
_geom_bond_site_symmetry_2
_geom_bond_distance
Ni1 S2 3_657 2.1661(10)
Ni1 S2 . 2.1661(10)
Ni1 S1 . 2.1709(10)
Ni1 S1 3_657 2.1709(10)
Ni2 S4 3_757 2.1695(10)
Ni2 S4 . 2.1695(10)
Ni2 S3 . 2.1709(10)
Ni2 S3 3_757 2.1709(10)
C1 C2 . 1.342(4)
C1 C4 . 1.416(5)
C1 S1 . 1.742(4)
C2 C3 . 1.434(5)
C2 S2 . 1.720(4)
C3 N1 . 1.143(5)
C4 N2 . 1.137(5)
C5 C6 . 1.341(5)
C5 C8 . 1.430(5)
C5 S3 . 1.735(4)
C6 C7 . 1.421(5)
C6 S4 . 1.735(4)
C7 N3 . 1.135(4)
C8 N4 . 1.145(5)
C9 C14 . 1.372(5)
C9 C10 . 1.397(6)
C9 C15 . 1.505(5)
C10 C11 . 1.375(7)
C10 H10 . 0.9300
C11 C12 . 1.357(7)
C11 H11 . 0.9300
C12 C13 . 1.370(6)
C12 H12 . 0.9300
C13 C14 . 1.387(5)
C13 C16 . 1.445(6)
C14 H14 . 0.9300
C15 P1 . 1.821(3)
C15 H15A . 0.9700
C15 H15B . 0.9700
C16 N5 . 1.128(6)
C17 C22 . 1.378(5)
C17 C18 . 1.392(5)
C17 P1 . 1.781(3)
C18 C19 . 1.357(5)
C18 H18 . 0.9300
C19 C20 . 1.363(6)
C19 H19 . 0.9300
C20 C21 . 1.371(5)
C20 H20 . 0.9300
C21 C22 . 1.381(5)
C21 H21 . 0.9300
C22 H22 . 0.9300
C23 C24 . 1.377(5)
C23 C28 . 1.392(5)
C23 P1 . 1.790(3)
C24 C25 . 1.375(5)
C24 H24 . 0.9300
C25 C26 . 1.361(6)
C25 H25 . 0.9300
C26 C27 . 1.370(6)
C26 H26 . 0.9300
C27 C28 . 1.365(5)
C27 H27 . 0.9300
C28 H28 . 0.9300
C29 C34 . 1.380(4)
C29 C30 . 1.392(4)
C29 P1 . 1.795(3)
C30 C31 . 1.370(5)
C30 H30 . 0.9300
C31 C32 . 1.357(5)
C31 H31 . 0.9300
C32 C33 . 1.377(5)
C32 H32 . 0.9300
C33 C34 . 1.378(5)
C33 H33 . 0.9300
C34 H34 . 0.9300
C35 C40 . 1.379(5)
C35 C36 . 1.398(5)
C35 C41 . 1.510(5)
C36 C37 . 1.375(5)
C36 H36 . 0.9300
C37 C38 . 1.365(6)
C37 H37 . 0.9300
C38 C39 . 1.371(5)
C38 H38 . 0.9300
C39 C40 . 1.379(5)
C39 C42 . 1.437(6)
C40 H40 . 0.9300
C41 P2 . 1.816(3)
C41 H41A . 0.9700
C41 H41B . 0.9700
C42 N6 . 1.130(5)
C43 C48 . 1.376(5)
C43 C44 . 1.386(5)
C43 P2 . 1.784(4)
C44 C45 . 1.367(5)
C44 H44 . 0.9300
C45 C46 . 1.365(5)
C45 H45 . 0.9300
C46 C47 . 1.371(6)
C46 H46 . 0.9300
C47 C48 . 1.381(5)
C47 H47 . 0.9300
C48 H48 . 0.9300
C49 C50 . 1.366(5)
C49 C54 . 1.383(5)
C49 P2 . 1.788(4)
C50 C51 . 1.367(6)
C50 H50 . 0.9300
C51 C52 . 1.344(7)
C51 H51 . 0.9300
C52 C53 . 1.370(6)
C52 H52 . 0.9300
C53 C54 . 1.374(6)
C53 H53 . 0.9300
C54 H54 . 0.9300
C55 C60 . 1.383(5)
C55 C56 . 1.378(5)
C55 P2 . 1.792(3)
C56 C57 . 1.377(5)
C56 H56 . 0.9300
C57 C58 . 1.355(5)
C57 H57 . 0.9300
C58 C59 . 1.369(6)
C58 H58 . 0.9300
C59 C60 . 1.381(5)
C59 H59 . 0.9300
C60 H60 . 0.9300

loop_
_geom_hbond_atom_site_label_D
_geom_hbond_atom_site_label_H
_geom_hbond_atom_site_label_A
_geom_hbond_site_symmetry_A
_geom_hbond_distance_DH
_geom_hbond_distance_HA
_geom_hbond_distance_DA
_geom_hbond_angle_DHA
_geom_hbond_publ_flag
C10 H10 N4 1_554 0.930 2.570 3.479(7) 165.0 y
C33 H33 N2 4_665 0.930 2.620 3.452(6) 149.0 y
C36 H36 N2 1_554 0.930 2.470 3.250(6) 141.0 y
